data_4347429
loop_
_publ_author_name
'Ovcharenko, Victor'
'Fokin, Sergey'
'Chubakova, Elvina'
'Romanenko, Galina'
'Bogomyakov, Artem'
'Dobrokhotova, Zhanna'
'Lukzen, Nikita'
'Morozov, Vitaly'
'Petrova, Marina'
'Petrova, Maria'
'Zueva, Ekaterina'
'Rozentsveig, Igor'
'Rudyakova, Elena'
'Levkovskaya, Galina'
'Sagdeev, Renad'

_publ_section_title
;
 A Copper-Nitroxide Adduct Exhibiting Separate Single Crystal-to-Single
 Crystal Polymerization-Depolymerization and Spin Crossover Transitions.
;
_journal_issue 12
_journal_name_full 'Inorganic chemistry'
_journal_page_first 5853
_journal_page_last 5861
_journal_paper_doi 10.1021/acs.inorgchem.6b00140
_journal_volume 55
_journal_year 2016
_chemical_formula_sum 'C46 H46 Cu2 F24 N8 O12'
_chemical_formula_weight 1486.01
_space_group_IT_number 2
_space_group_name_Hall '-P 1'
_space_group_name_H-M_alt 'P -1'
_symmetry_cell_setting triclinic
_symmetry_space_group_name_H-M 'P -1'
_atom_sites_solution_hydrogens geom
_atom_sites_solution_primary direct
_atom_sites_solution_secondary difmap
_audit_creation_method SHELXL-97
_cell_angle_alpha 81.360(3)
_cell_angle_beta 66.554(2)
_cell_angle_gamma 82.081(3)
_cell_formula_units_Z 2
_cell_length_a 14.4262(6)
_cell_length_b 14.6980(7)
_cell_length_c 15.1688(7)
_cell_measurement_reflns_used 8416
_cell_measurement_temperature 85(2)
_cell_measurement_theta_max 25.06
_cell_measurement_theta_min 2.51
_cell_volume 2906.5(2)
_computing_cell_refinement 'Bruker SAINT'
_computing_data_collection 'Bruker APEX2'
_computing_data_reduction 'Bruker SAINT'
_computing_molecular_graphics 'Bruker SHELXTL'
_computing_publication_material 'Bruker SHELXTL'
_computing_structure_refinement 'SHELXL-97 (Sheldrick, 1997)'
_computing_structure_solution 'SHELXS-97 (Sheldrick, 1990)'
_diffrn_ambient_temperature 85(2)
_diffrn_measured_fraction_theta_full 0.985
_diffrn_measured_fraction_theta_max 0.985
_diffrn_measurement_device_type 'Bruker APEX-II CCD'
_diffrn_measurement_method '\f and \w scans'
_diffrn_radiation_monochromator graphite
_diffrn_radiation_source 'fine-focus sealed tube'
_diffrn_radiation_type MoK\a
_diffrn_radiation_wavelength 0.71073
_diffrn_reflns_av_R_equivalents 0.0936
_diffrn_reflns_av_sigmaI/netI 0.1140
_diffrn_reflns_limit_h_max 18
_diffrn_reflns_limit_h_min -18
_diffrn_reflns_limit_k_max 19
_diffrn_reflns_limit_k_min -17
_diffrn_reflns_limit_l_max 19
_diffrn_reflns_limit_l_min -18
_diffrn_reflns_number 44006
_diffrn_reflns_theta_full 27.50
_diffrn_reflns_theta_max 27.50
_diffrn_reflns_theta_min 1.67
_diffrn_standards_number 0
_exptl_absorpt_coefficient_mu 0.874
_exptl_absorpt_correction_T_max 0.5163
_exptl_absorpt_correction_T_min 0.2762
_exptl_absorpt_correction_type multi-scan
_exptl_absorpt_process_details sadabs
_exptl_crystal_colour dark
_exptl_crystal_density_diffrn 1.698
_exptl_crystal_density_method 'not measured'
_exptl_crystal_description bulk
_exptl_crystal_F_000 1496
_exptl_crystal_size_max 0.28
_exptl_crystal_size_mid 0.16
_exptl_crystal_size_min 0.16
_refine_diff_density_max 0.777
_refine_diff_density_min -0.560
_refine_diff_density_rms 0.083
_refine_ls_extinction_method none
_refine_ls_goodness_of_fit_ref 0.903
_refine_ls_hydrogen_treatment constr
_refine_ls_matrix_type full
_refine_ls_number_parameters 868
_refine_ls_number_reflns 13167
_refine_ls_number_restraints 0
_refine_ls_restrained_S_all 0.903
_refine_ls_R_factor_all 0.1039
_refine_ls_R_factor_gt 0.0459
_refine_ls_shift/su_max 0.000
_refine_ls_shift/su_mean 0.000
_refine_ls_structure_factor_coef Fsqd
_refine_ls_weighting_details 'calc w=1/[\s^2^(Fo^2^)+(0.0414P)^2^+0.0000P] where P=(Fo^2^+2Fc^2^)/3'
_refine_ls_weighting_scheme calc
_refine_ls_wR_factor_gt 0.0936
_refine_ls_wR_factor_ref 0.1102
_reflns_number_gt 7098
_reflns_number_total 13167
_reflns_threshold_expression >2sigma(I)
_cod_data_source_file ic6b00140_si_001.cif
_cod_data_source_block 165cs
_cod_depositor_comments
;
The following automatic conversions were performed:

data item '_symmetry_cell_setting' value 'Triclinic' was changed to
'triclinic' in accordance with the
/home/saulius/struct/COD-crude-data/automatic-downloads/DataCite-retrospective/ACS/depositions/lib/dictionaries/cif_core.dic
dictionary named 'cif_core.dic' version 2.4.2 last updated on
2011-04-26.

Automatic conversion script
Id: cif_fix_values 6909 2019-04-08 15:41:33Z antanas 
;
_cod_original_sg_symbol_H-M P-1
_cod_database_code 4347429

loop_
_symmetry_equiv_pos_as_xyz
'x, y, z'
'-x, -y, -z'

loop_
_atom_site_label
_atom_site_type_symbol
_atom_site_fract_x
_atom_site_fract_y
_atom_site_fract_z
_atom_site_U_iso_or_equiv
_atom_site_adp_type
_atom_site_occupancy
_atom_site_symmetry_multiplicity
_atom_site_calc_flag
_atom_site_refinement_flags
Cu1 Cu 0.5000 0.5000 0.5000 0.02399(15) Uani 1 2 d S
O1 O 0.50336(16) 0.42198(14) 0.40492(15) 0.0256(5) Uani 1 1 d .
C1 C 0.5711(3) 0.3313(3) 0.2771(3) 0.0307(9) Uani 1 1 d .
F1 F 0.59676(16) 0.25114(13) 0.32031(14) 0.0419(5) Uani 1 1 d .
F2 F 0.47760(15) 0.32814(14) 0.28238(16) 0.0481(6) Uani 1 1 d .
F3 F 0.63249(17) 0.33377(14) 0.18399(14) 0.0464(6) Uani 1 1 d .
C2 C 0.5771(3) 0.4121(2) 0.3266(2) 0.0252(8) Uani 1 1 d .
C3 C 0.6612(2) 0.4635(2) 0.2821(2) 0.0259(8) Uani 1 1 d .
H3A H 0.7118 0.4485 0.2218 0.031 Uiso 1 1 calc R
C4 C 0.6715(2) 0.5362(2) 0.3250(2) 0.0225(7) Uani 1 1 d .
C5 C 0.7627(3) 0.5944(2) 0.2687(2) 0.0280(8) Uani 1 1 d .
F4 F 0.73533(14) 0.66800(14) 0.21835(15) 0.0443(6) Uani 1 1 d .
F5 F 0.84047(13) 0.54813(13) 0.20630(13) 0.0315(5) Uani 1 1 d .
F6 F 0.79561(15) 0.62485(14) 0.32846(13) 0.0435(6) Uani 1 1 d .
O2 O 0.61437(16) 0.56465(14) 0.40488(15) 0.0250(5) Uani 1 1 d .
Cu2 Cu 0.25034(3) 0.28426(3) 0.22421(3) 0.02748(12) Uani 1 1 d .
O3 O 0.11182(16) 0.31174(14) 0.31405(15) 0.0239(5) Uani 1 1 d .
C6 C -0.0468(3) 0.3904(3) 0.3858(3) 0.0303(8) Uani 1 1 d .
F7 F -0.07797(14) 0.31162(14) 0.43787(14) 0.0411(5) Uani 1 1 d .
F8 F -0.037(2) 0.4321(15) 0.4492(15) 0.029(3) Uani 0.50 1 d P
F9 F -0.12322(15) 0.43206(16) 0.36290(14) 0.0525(6) Uani 1 1 d .
F8A F -0.029(2) 0.4539(15) 0.4393(17) 0.041(4) Uani 0.50 1 d P
C7 C 0.0518(2) 0.3763(2) 0.2988(2) 0.0232(8) Uani 1 1 d .
C8 C 0.0659(3) 0.4358(2) 0.2142(2) 0.0265(8) Uani 1 1 d .
H8A H 0.0150 0.4840 0.2132 0.032 Uiso 1 1 calc R
C9 C 0.1528(3) 0.4253(2) 0.1320(2) 0.0234(8) Uani 1 1 d .
C10 C 0.1572(3) 0.4832(2) 0.0381(2) 0.0304(8) Uani 1 1 d .
F10 F 0.23921(15) 0.53152(14) 0.00051(14) 0.0443(6) Uani 1 1 d .
F11 F 0.07753(15) 0.54375(13) 0.04851(14) 0.0401(5) Uani 1 1 d .
F12 F 0.16443(19) 0.42899(14) -0.02705(14) 0.0549(7) Uani 1 1 d .
O4 O 0.23018(16) 0.37060(15) 0.12202(15) 0.0248(5) Uani 1 1 d .
O5 O 0.38858(16) 0.25890(15) 0.13392(15) 0.0267(5) Uani 1 1 d .
C11 C 0.5521(3) 0.1887(3) 0.0610(3) 0.0323(9) Uani 1 1 d .
F13 F 0.58291(15) 0.27104(15) 0.01776(14) 0.0447(6) Uani 1 1 d .
F14 F 0.53849(17) 0.14611(16) -0.00342(15) 0.0577(7) Uani 1 1 d .
F15 F 0.62775(15) 0.14201(16) 0.08109(15) 0.0575(7) Uani 1 1 d .
C12 C 0.4528(2) 0.1983(2) 0.1493(2) 0.0253(8) Uani 1 1 d .
C13 C 0.4432(3) 0.1426(2) 0.2346(2) 0.0261(8) Uani 1 1 d .
H13A H 0.4967 0.0975 0.2358 0.031 Uiso 1 1 calc R
C14 C 0.3566(2) 0.1520(2) 0.3179(2) 0.0218(7) Uani 1 1 d .
C15 C 0.3560(3) 0.0998(2) 0.4131(2) 0.0279(8) Uani 1 1 d .
F16 F 0.42874(14) 0.03069(13) 0.40101(13) 0.0364(5) Uani 1 1 d .
F17 F 0.26767(15) 0.06315(14) 0.46397(14) 0.0426(5) Uani 1 1 d .
F18 F 0.36813(16) 0.15672(13) 0.46742(14) 0.0442(6) Uani 1 1 d .
O6 O 0.27668(16) 0.20360(14) 0.32709(15) 0.0250(5) Uani 1 1 d .
Cu3 Cu 0.0000 0.0000 0.0000 0.02230(14) Uani 1 2 d S
O7 O 0.00018(17) 0.12449(15) 0.07677(16) 0.0279(6) Uani 1 1 d .
C16 C -0.0818(3) 0.2547(3) 0.1594(3) 0.0343(9) Uani 1 1 d .
F19 F -0.1267(14) 0.3085(15) 0.1253(14) 0.069(6) Uani 0.50 1 d P
F20 F 0.0072(10) 0.2731(9) 0.1459(8) 0.096(4) Uani 0.50 1 d P
F21 F -0.1395(10) 0.2626(12) 0.2570(13) 0.064(4) Uani 0.50 1 d P
F19A F -0.1489(12) 0.3147(14) 0.1217(11) 0.038(2) Uani 0.50 1 d P
F20A F -0.0972(10) 0.2671(12) 0.2456(11) 0.050(3) Uani 0.50 1 d P
F21A F 0.0076(9) 0.2958(8) 0.1005(6) 0.042(2) Uani 0.50 1 d P
C17 C -0.0788(3) 0.1548(2) 0.1383(3) 0.0275(8) Uani 1 1 d .
C18 C -0.1689(3) 0.1106(2) 0.1899(2) 0.0316(9) Uani 1 1 d .
H18A H -0.2236 0.1422 0.2373 0.038 Uiso 1 1 calc R
C19 C -0.1807(2) 0.0240(2) 0.1748(2) 0.0246(8) Uani 1 1 d .
C20 C -0.2821(3) -0.0171(3) 0.2350(3) 0.0315(9) Uani 1 1 d .
F22 F -0.32884(15) -0.03096(14) 0.17803(14) 0.0415(5) Uani 1 1 d .
F23 F -0.26927(15) -0.09886(15) 0.28132(16) 0.0523(6) Uani 1 1 d .
F24 F -0.34740(15) 0.03619(15) 0.29996(16) 0.0541(6) Uani 1 1 d .
O8 O -0.11945(16) -0.03045(14) 0.11597(15) 0.0260(5) Uani 1 1 d .
O1S O 0.09672(15) -0.08200(14) 0.04642(15) 0.0227(5) Uani 1 1 d .
N2S N 0.08073(18) -0.11555(18) 0.13555(19) 0.0217(6) Uani 1 1 d .
C3S C 0.0583(2) -0.2144(2) 0.1690(2) 0.0250(8) Uani 1 1 d .
C4S C -0.0281(2) -0.2381(2) 0.1458(2) 0.0265(8) Uani 1 1 d .
H4SA H -0.0902 -0.2003 0.1804 0.040 Uiso 1 1 calc R
H4SB H -0.0388 -0.3036 0.1661 0.040 Uiso 1 1 calc R
H4SC H -0.0112 -0.2255 0.0761 0.040 Uiso 1 1 calc R
C5S C 0.1562(2) -0.2718(2) 0.1147(2) 0.0280(8) Uani 1 1 d .
H5SA H 0.1657 -0.2687 0.0466 0.042 Uiso 1 1 calc R
H5SB H 0.1517 -0.3362 0.1434 0.042 Uiso 1 1 calc R
H5SC H 0.2138 -0.2472 0.1191 0.042 Uiso 1 1 calc R
C6S C 0.0337(2) -0.2154(2) 0.2788(2) 0.0242(8) Uani 1 1 d .
C7S C 0.0705(3) -0.3035(2) 0.3249(2) 0.0313(9) Uani 1 1 d .
H7SA H 0.1408 -0.3218 0.2838 0.047 Uiso 1 1 calc R
H7SB H 0.0275 -0.3526 0.3322 0.047 Uiso 1 1 calc R
H7SC H 0.0671 -0.2934 0.3885 0.047 Uiso 1 1 calc R
C8S C -0.0764(2) -0.1857(2) 0.3384(2) 0.0280(8) Uani 1 1 d .
H8SA H -0.0857 -0.1867 0.4061 0.042 Uiso 1 1 calc R
H8SB H -0.1205 -0.2283 0.3336 0.042 Uiso 1 1 calc R
H8SC H -0.0941 -0.1230 0.3138 0.042 Uiso 1 1 calc R
N9S N 0.09262(19) -0.13725(18) 0.27588(19) 0.0237(6) Uani 1 1 d .
O10S O 0.11492(17) -0.12756(15) 0.34707(16) 0.0305(6) Uani 1 1 d .
C11S C 0.1087(2) -0.0774(2) 0.1954(2) 0.0213(7) Uani 1 1 d .
C12S C 0.1501(2) 0.0099(2) 0.1741(2) 0.0225(7) Uani 1 1 d .
C13S C 0.1464(2) 0.0782(2) 0.2339(2) 0.0235(8) Uani 1 1 d .
C14S C 0.0967(2) 0.0788(2) 0.3418(2) 0.0254(8) Uani 1 1 d .
H14A H 0.1101 0.1362 0.3597 0.031 Uiso 1 1 calc R
H14B H 0.1275 0.0260 0.3728 0.031 Uiso 1 1 calc R
C15S C -0.0179(3) 0.0725(2) 0.3806(2) 0.0329(9) Uani 1 1 d .
H15A H -0.0471 0.0770 0.4504 0.049 Uiso 1 1 calc R
H15B H -0.0316 0.0133 0.3680 0.049 Uiso 1 1 calc R
H15C H -0.0485 0.1232 0.3484 0.049 Uiso 1 1 calc R
N16S N 0.19321(19) 0.15130(18) 0.17941(18) 0.0236(6) Uani 1 1 d .
N17S N 0.22617(19) 0.13156(18) 0.08554(18) 0.0229(6) Uani 1 1 d .
C18S C 0.2678(3) 0.2011(2) 0.0049(2) 0.0296(8) Uani 1 1 d .
H18B H 0.2871 0.1743 -0.0559 0.044 Uiso 1 1 calc R
H18C H 0.3277 0.2227 0.0079 0.044 Uiso 1 1 calc R
H18D H 0.2167 0.2533 0.0085 0.044 Uiso 1 1 calc R
C19S C 0.2009(2) 0.0495(2) 0.0801(2) 0.0238(8) Uani 1 1 d .
H19A H 0.2149 0.0226 0.0225 0.029 Uiso 1 1 calc R
O1R O 0.37819(16) 0.61443(14) 0.48100(15) 0.0257(5) Uani 1 1 d .
N2R N 0.37961(19) 0.66717(18) 0.40428(19) 0.0233(6) Uani 1 1 d .
C3R C 0.3915(2) 0.7690(2) 0.3953(2) 0.0238(8) Uani 1 1 d .
C4R C 0.2911(2) 0.8118(2) 0.4645(2) 0.0304(8) Uani 1 1 d .
H4RA H 0.2854 0.7940 0.5313 0.046 Uiso 1 1 calc R
H4RB H 0.2347 0.7895 0.4556 0.046 Uiso 1 1 calc R
H4RC H 0.2886 0.8792 0.4511 0.046 Uiso 1 1 calc R
C5R C 0.4789(2) 0.7831(2) 0.4221(2) 0.0299(8) Uani 1 1 d .
H5RA H 0.4599 0.7679 0.4918 0.045 Uiso 1 1 calc R
H5RB H 0.4948 0.8477 0.4041 0.045 Uiso 1 1 calc R
H5RC H 0.5386 0.7428 0.3875 0.045 Uiso 1 1 calc R
C6R C 0.4094(2) 0.7947(2) 0.2865(2) 0.0250(8) Uani 1 1 d .
C7R C 0.3644(3) 0.8896(2) 0.2615(2) 0.0312(9) Uani 1 1 d .
H7RA H 0.3797 0.8992 0.1919 0.047 Uiso 1 1 calc R
H7RB H 0.3936 0.9369 0.2792 0.047 Uiso 1 1 calc R
H7RC H 0.2907 0.8940 0.2971 0.047 Uiso 1 1 calc R
C8R C 0.5203(2) 0.7785(2) 0.2189(2) 0.0317(9) Uani 1 1 d .
H8RA H 0.5265 0.7940 0.1517 0.048 Uiso 1 1 calc R
H8RB H 0.5441 0.7135 0.2286 0.048 Uiso 1 1 calc R
H8RC H 0.5614 0.8177 0.2329 0.048 Uiso 1 1 calc R
N9R N 0.35631(19) 0.72134(18) 0.27174(19) 0.0232(6) Uani 1 1 d .
O10R O 0.32903(17) 0.72802(16) 0.20036(16) 0.0314(6) Uani 1 1 d .
C11R C 0.3520(2) 0.6450(2) 0.3355(2) 0.0235(8) Uani 1 1 d .
C12R C 0.3183(2) 0.5572(2) 0.3367(2) 0.0207(7) Uani 1 1 d .
C13R C 0.3224(2) 0.5067(2) 0.2619(2) 0.0233(8) Uani 1 1 d .
C14R C 0.3708(2) 0.5274(2) 0.1545(2) 0.0267(8) Uani 1 1 d .
H14C H 0.3340 0.5830 0.1341 0.032 Uiso 1 1 calc R
H14D H 0.3643 0.4751 0.1237 0.032 Uiso 1 1 calc R
C15R C 0.4831(2) 0.5438(2) 0.1186(2) 0.0312(8) Uani 1 1 d .
H15D H 0.5114 0.5545 0.0479 0.047 Uiso 1 1 calc R
H15E H 0.5199 0.4894 0.1394 0.047 Uiso 1 1 calc R
H15F H 0.4899 0.5979 0.1456 0.047 Uiso 1 1 calc R
N16R N 0.27812(19) 0.42795(18) 0.30026(18) 0.0232(6) Uani 1 1 d .
N17R N 0.24713(19) 0.42810(18) 0.39852(18) 0.0232(6) Uani 1 1 d .
C18R C 0.1993(2) 0.3512(2) 0.4672(2) 0.0281(8) Uani 1 1 d .
H18E H 0.1811 0.3661 0.5332 0.042 Uiso 1 1 calc R
H18F H 0.2466 0.2955 0.4557 0.042 Uiso 1 1 calc R
H18G H 0.1379 0.3403 0.4588 0.042 Uiso 1 1 calc R
C19R C 0.2713(2) 0.5022(2) 0.4215(2) 0.0223(7) Uani 1 1 d .
H19B H 0.2587 0.5153 0.4849 0.027 Uiso 1 1 calc R

loop_
_atom_site_aniso_label
_atom_site_aniso_U_11
_atom_site_aniso_U_22
_atom_site_aniso_U_33
_atom_site_aniso_U_23
_atom_site_aniso_U_13
_atom_site_aniso_U_12
Cu1 0.0214(3) 0.0273(3) 0.0233(3) -0.0012(3) -0.0070(3) -0.0089(3)
O1 0.0205(13) 0.0327(14) 0.0236(13) -0.0026(11) -0.0076(11) -0.0056(11)
C1 0.025(2) 0.034(2) 0.034(2) -0.0052(19) -0.0125(18) -0.0030(17)
F1 0.0575(15) 0.0282(12) 0.0442(13) -0.0076(10) -0.0247(12) 0.0024(11)
F2 0.0356(13) 0.0482(14) 0.0752(16) -0.0282(12) -0.0298(13) -0.0011(10)
F3 0.0607(16) 0.0471(14) 0.0305(13) -0.0124(11) -0.0092(12) -0.0191(12)
C2 0.025(2) 0.027(2) 0.028(2) -0.0029(16) -0.0155(17) -0.0003(16)
C3 0.0193(18) 0.032(2) 0.0237(19) -0.0047(16) -0.0044(16) -0.0048(15)
C4 0.0186(18) 0.0271(19) 0.0228(19) 0.0020(16) -0.0102(16) -0.0038(15)
C5 0.0224(19) 0.030(2) 0.031(2) -0.0042(18) -0.0085(17) -0.0054(16)
F4 0.0273(12) 0.0398(13) 0.0539(14) 0.0188(11) -0.0094(11) -0.0091(10)
F5 0.0193(11) 0.0425(12) 0.0295(11) -0.0018(10) -0.0060(9) -0.0050(9)
F6 0.0382(13) 0.0635(15) 0.0319(12) -0.0080(11) -0.0073(10) -0.0310(11)
O2 0.0236(13) 0.0257(13) 0.0249(13) -0.0002(11) -0.0070(11) -0.0096(10)
Cu2 0.0201(2) 0.0332(3) 0.0257(2) 0.0026(2) -0.00723(19) -0.00239(19)
O3 0.0199(13) 0.0262(13) 0.0258(13) -0.0016(11) -0.0088(11) -0.0039(10)
C6 0.026(2) 0.033(2) 0.030(2) 0.0003(19) -0.0108(18) 0.0008(17)
F7 0.0290(12) 0.0436(13) 0.0387(13) 0.0013(11) -0.0002(10) -0.0102(10)
F8 0.039(5) 0.026(8) 0.020(4) -0.003(4) -0.003(4) -0.023(5)
F9 0.0283(13) 0.0851(18) 0.0314(13) 0.0032(12) -0.0084(11) 0.0165(12)
F8A 0.043(6) 0.028(9) 0.042(7) -0.012(6) 0.005(5) -0.020(5)
C7 0.0176(18) 0.028(2) 0.0253(19) -0.0057(16) -0.0075(16) -0.0061(15)
C8 0.026(2) 0.029(2) 0.026(2) -0.0032(17) -0.0116(17) 0.0007(16)
C9 0.028(2) 0.0223(19) 0.0236(19) -0.0020(16) -0.0116(17) -0.0083(16)
C10 0.032(2) 0.032(2) 0.026(2) -0.0001(17) -0.0098(18) -0.0048(18)
F10 0.0341(13) 0.0480(14) 0.0415(13) 0.0154(11) -0.0100(11) -0.0088(11)
F11 0.0341(13) 0.0409(13) 0.0416(13) 0.0105(10) -0.0168(11) -0.0003(10)
F12 0.100(2) 0.0402(13) 0.0349(13) -0.0070(11) -0.0379(14) 0.0004(13)
O4 0.0206(13) 0.0300(13) 0.0241(13) -0.0014(11) -0.0090(11) -0.0034(11)
O5 0.0212(13) 0.0305(14) 0.0284(13) 0.0021(11) -0.0109(11) -0.0036(11)
C11 0.025(2) 0.037(2) 0.029(2) -0.0006(19) -0.0059(17) -0.0016(18)
F13 0.0281(12) 0.0487(14) 0.0421(13) 0.0076(11) -0.0012(10) -0.0057(10)
F14 0.0508(15) 0.0747(17) 0.0405(14) -0.0269(13) -0.0002(12) -0.0130(13)
F15 0.0266(13) 0.0764(17) 0.0447(14) 0.0158(13) -0.0018(11) 0.0151(12)
C12 0.0197(18) 0.030(2) 0.029(2) -0.0077(17) -0.0087(16) -0.0068(16)
C13 0.026(2) 0.0242(19) 0.028(2) -0.0013(16) -0.0118(17) -0.0004(15)
C14 0.0213(19) 0.0230(19) 0.0249(19) -0.0020(16) -0.0107(16) -0.0090(15)
C15 0.023(2) 0.029(2) 0.031(2) -0.0039(17) -0.0098(17) -0.0017(16)
F16 0.0303(12) 0.0381(12) 0.0373(12) 0.0021(10) -0.0135(10) 0.0040(10)
F17 0.0275(12) 0.0521(14) 0.0393(13) 0.0163(11) -0.0093(10) -0.0090(10)
F18 0.0670(16) 0.0405(13) 0.0374(13) -0.0054(11) -0.0333(12) -0.0028(11)
O6 0.0213(13) 0.0278(13) 0.0252(13) -0.0020(11) -0.0081(11) -0.0037(11)
Cu3 0.0186(3) 0.0251(3) 0.0233(3) -0.0006(3) -0.0076(3) -0.0059(2)
O7 0.0238(13) 0.0305(14) 0.0316(14) -0.0054(11) -0.0121(12) -0.0026(11)
C16 0.031(2) 0.031(2) 0.045(3) -0.011(2) -0.018(2) 0.0007(19)
F19 0.122(14) 0.022(5) 0.112(8) 0.000(4) -0.101(8) 0.004(7)
F20 0.042(5) 0.072(8) 0.192(14) -0.073(9) -0.043(10) -0.004(5)
F21 0.114(11) 0.034(4) 0.045(5) -0.016(4) -0.025(8) -0.010(7)
F19A 0.043(4) 0.032(5) 0.051(5) 0.003(4) -0.036(5) 0.003(3)
F20A 0.089(9) 0.041(4) 0.027(5) 0.003(3) -0.027(6) -0.026(6)
F21A 0.034(4) 0.031(4) 0.054(4) -0.012(3) -0.004(3) -0.019(3)
C17 0.026(2) 0.030(2) 0.034(2) -0.0071(17) -0.0202(18) 0.0035(16)
C18 0.024(2) 0.038(2) 0.034(2) -0.0123(18) -0.0094(17) 0.0008(17)
C19 0.0172(18) 0.033(2) 0.0235(19) 0.0019(16) -0.0095(16) -0.0006(16)
C20 0.024(2) 0.036(2) 0.033(2) -0.0037(19) -0.0101(18) -0.0009(17)
F22 0.0325(12) 0.0508(14) 0.0460(13) 0.0052(11) -0.0195(11) -0.0170(10)
F23 0.0238(12) 0.0583(15) 0.0570(15) 0.0289(13) -0.0082(11) -0.0069(11)
F24 0.0251(12) 0.0708(16) 0.0551(15) -0.0251(13) 0.0039(11) -0.0076(11)
O8 0.0204(13) 0.0269(13) 0.0265(13) -0.0009(11) -0.0052(11) -0.0024(10)
O1S 0.0213(12) 0.0298(13) 0.0166(12) 0.0027(10) -0.0069(10) -0.0075(10)
N2S 0.0151(14) 0.0261(16) 0.0238(16) 0.0001(13) -0.0067(13) -0.0072(12)
C3S 0.027(2) 0.0195(19) 0.030(2) 0.0027(16) -0.0124(17) -0.0074(15)
C4S 0.0247(19) 0.0238(19) 0.032(2) 0.0015(16) -0.0122(17) -0.0080(15)
C5S 0.027(2) 0.0255(19) 0.032(2) -0.0020(16) -0.0123(17) -0.0021(16)
C6S 0.0212(18) 0.0212(18) 0.030(2) 0.0031(16) -0.0112(16) -0.0052(15)
C7S 0.032(2) 0.030(2) 0.033(2) 0.0058(17) -0.0145(18) -0.0094(17)
C8S 0.0240(19) 0.031(2) 0.027(2) 0.0006(16) -0.0070(16) -0.0083(16)
N9S 0.0209(15) 0.0263(16) 0.0250(16) -0.0003(13) -0.0098(13) -0.0050(12)
O10S 0.0331(14) 0.0329(14) 0.0295(14) 0.0017(11) -0.0163(12) -0.0090(11)
C11S 0.0142(17) 0.0264(19) 0.0232(19) -0.0003(16) -0.0070(15) -0.0047(14)
C12S 0.0173(18) 0.0270(19) 0.0247(19) 0.0000(16) -0.0099(15) -0.0036(15)
C13S 0.0177(18) 0.0261(19) 0.028(2) -0.0003(16) -0.0094(16) -0.0066(15)
C14S 0.0256(19) 0.0274(19) 0.0241(19) -0.0038(16) -0.0083(16) -0.0078(15)
C15S 0.031(2) 0.035(2) 0.025(2) -0.0014(17) -0.0041(17) -0.0039(17)
N16S 0.0235(16) 0.0267(16) 0.0222(16) -0.0031(13) -0.0081(13) -0.0089(13)
N17S 0.0192(15) 0.0268(16) 0.0222(16) 0.0000(13) -0.0058(13) -0.0095(12)
C18S 0.034(2) 0.033(2) 0.0206(19) 0.0000(17) -0.0072(17) -0.0145(17)
C19S 0.0175(18) 0.029(2) 0.027(2) -0.0056(16) -0.0090(16) -0.0031(15)
O1R 0.0291(14) 0.0262(13) 0.0241(13) 0.0040(11) -0.0132(11) -0.0082(11)
N2R 0.0208(15) 0.0274(16) 0.0246(16) -0.0017(14) -0.0099(13) -0.0088(12)
C3R 0.0276(19) 0.0194(18) 0.028(2) -0.0012(15) -0.0138(16) -0.0065(15)
C4R 0.030(2) 0.029(2) 0.032(2) -0.0033(17) -0.0103(17) -0.0072(16)
C5R 0.033(2) 0.027(2) 0.036(2) -0.0006(17) -0.0182(18) -0.0101(16)
C6R 0.0225(19) 0.026(2) 0.029(2) 0.0024(16) -0.0122(16) -0.0076(15)
C7R 0.035(2) 0.029(2) 0.032(2) 0.0010(17) -0.0155(18) -0.0091(17)
C8R 0.024(2) 0.040(2) 0.029(2) -0.0016(18) -0.0060(17) -0.0115(17)
N9R 0.0193(15) 0.0288(17) 0.0239(16) -0.0001(13) -0.0103(13) -0.0067(12)
O10R 0.0292(14) 0.0409(15) 0.0272(14) 0.0026(12) -0.0139(12) -0.0105(11)
C11R 0.0181(18) 0.030(2) 0.0228(19) -0.0010(16) -0.0079(15) -0.0051(15)
C12R 0.0158(17) 0.0238(19) 0.0225(18) -0.0025(15) -0.0068(15) -0.0036(14)
C13R 0.0156(17) 0.028(2) 0.027(2) -0.0024(16) -0.0093(15) -0.0008(15)
C14R 0.028(2) 0.031(2) 0.0241(19) 0.0007(16) -0.0116(16) -0.0108(16)
C15R 0.026(2) 0.036(2) 0.028(2) -0.0014(17) -0.0061(17) -0.0069(17)
N16R 0.0229(15) 0.0268(16) 0.0213(16) 0.0006(13) -0.0094(13) -0.0075(13)
N17R 0.0223(15) 0.0266(16) 0.0216(16) 0.0004(13) -0.0081(13) -0.0089(13)
C18R 0.028(2) 0.031(2) 0.0228(19) 0.0007(16) -0.0057(16) -0.0125(16)
C19R 0.0207(18) 0.0235(19) 0.0245(19) -0.0047(16) -0.0097(16) -0.0025(15)

loop_
_atom_type_symbol
_atom_type_description
_atom_type_scat_dispersion_real
_atom_type_scat_dispersion_imag
_atom_type_scat_source
C C 0.0033 0.0016 'International Tables Vol C Tables 4.2.6.8 and 6.1.1.4'
H H 0.0000 0.0000 'International Tables Vol C Tables 4.2.6.8 and 6.1.1.4'
N N 0.0061 0.0033 'International Tables Vol C Tables 4.2.6.8 and 6.1.1.4'
O O 0.0106 0.0060 'International Tables Vol C Tables 4.2.6.8 and 6.1.1.4'
F F 0.0171 0.0103 'International Tables Vol C Tables 4.2.6.8 and 6.1.1.4'
Cu Cu 0.3201 1.2651 'International Tables Vol C Tables 4.2.6.8 and 6.1.1.4'

loop_
_geom_angle_atom_site_label_1
_geom_angle_atom_site_label_2
_geom_angle_atom_site_label_3
_geom_angle
_geom_angle_site_symmetry_1
_geom_angle_site_symmetry_3
O1 Cu1 O1 180.00(13) 2_666 .
O1 Cu1 O2 91.72(9) 2_666 2_666
O1 Cu1 O2 88.28(9) . 2_666
O1 Cu1 O2 88.28(9) 2_666 .
O1 Cu1 O2 91.72(9) . .
O2 Cu1 O2 179.998(1) 2_666 .
O1 Cu1 O1R 82.17(8) 2_666 .
O1 Cu1 O1R 97.83(8) . .
O2 Cu1 O1R 85.99(8) 2_666 .
O2 Cu1 O1R 94.01(8) . .
O1 Cu1 O1R 97.83(8) 2_666 2_666
O1 Cu1 O1R 82.17(8) . 2_666
O2 Cu1 O1R 94.01(8) 2_666 2_666
O2 Cu1 O1R 85.99(8) . 2_666
O1R Cu1 O1R 179.998(1) . 2_666
C2 O1 Cu1 124.0(2) . .
F2 C1 F3 107.2(3) . .
F2 C1 F1 107.5(3) . .
F3 C1 F1 106.4(3) . .
F2 C1 C2 110.9(3) . .
F3 C1 C2 114.0(3) . .
F1 C1 C2 110.4(3) . .
O1 C2 C3 128.5(3) . .
O1 C2 C1 113.2(3) . .
C3 C2 C1 118.2(3) . .
O1 C2 Cu1 34.68(13) . .
C3 C2 Cu1 94.5(2) . .
C1 C2 Cu1 146.3(2) . .
C4 C3 C2 120.6(3) . .
C4 C3 Cu1 60.58(18) . .
C2 C3 Cu1 60.36(18) . .
O2 C4 C3 128.9(3) . .
O2 C4 C5 113.1(3) . .
C3 C4 C5 117.9(3) . .
O2 C4 Cu1 34.71(14) . .
C3 C4 Cu1 94.5(2) . .
C5 C4 Cu1 147.5(2) . .
F5 C5 F6 107.7(3) . .
F5 C5 F4 107.1(3) . .
F6 C5 F4 107.7(3) . .
F5 C5 C4 113.0(3) . .
F6 C5 C4 111.2(3) . .
F4 C5 C4 110.0(3) . .
C4 O2 Cu1 123.8(2) . .
O4 Cu2 O5 87.14(9) . .
O4 Cu2 O6 176.04(9) . .
O5 Cu2 O6 91.45(9) . .
O4 Cu2 O3 92.18(9) . .
O5 Cu2 O3 179.10(10) . .
O6 Cu2 O3 89.20(9) . .
O4 Cu2 N16S 94.02(9) . .
O5 Cu2 N16S 91.52(9) . .
O6 Cu2 N16S 89.72(9) . .
O3 Cu2 N16S 89.10(8) . .
O4 Cu2 N16R 88.82(8) . .
O5 Cu2 N16R 98.90(8) . .
O6 Cu2 N16R 87.74(8) . .
O3 Cu2 N16R 80.50(8) . .
N16S Cu2 N16R 169.32(8) . .
C7 O3 Cu2 124.5(2) . .
F8 C6 F7 100.0(9) . .
F8 C6 F9 109.8(12) . .
F7 C6 F9 106.5(3) . .
F8 C6 F8A 13.1(17) . .
F7 C6 F8A 113.2(9) . .
F9 C6 F8A 104.6(12) . .
F8 C6 C7 113.3(12) . .
F7 C6 C7 112.4(3) . .
F9 C6 C7 113.8(3) . .
F8A C6 C7 106.3(11) . .
O3 C7 C8 128.2(3) . .
O3 C7 C6 113.8(3) . .
C8 C7 C6 118.0(3) . .
O3 C7 Cu2 34.23(14) . .
C8 C7 Cu2 94.1(2) . .
C6 C7 Cu2 147.6(2) . .
C9 C8 C7 120.8(3) . .
C9 C8 Cu2 60.55(18) . .
C7 C8 Cu2 60.58(18) . .
O4 C9 C8 128.3(3) . .
O4 C9 C10 113.3(3) . .
C8 C9 C10 118.3(3) . .
O4 C9 Cu2 33.86(14) . .
C8 C9 Cu2 94.5(2) . .
C10 C9 Cu2 147.1(2) . .
F12 C10 F11 107.9(3) . .
F12 C10 F10 107.2(3) . .
F11 C10 F10 106.6(3) . .
F12 C10 C9 110.3(3) . .
F11 C10 C9 113.8(3) . .
F10 C10 C9 110.7(3) . .
C9 O4 Cu2 125.0(2) . .
C12 O5 Cu2 125.4(2) . .
F15 C11 F14 107.7(3) . .
F15 C11 F13 107.0(3) . .
F14 C11 F13 106.9(3) . .
F15 C11 C12 113.8(3) . .
F14 C11 C12 109.9(3) . .
F13 C11 C12 111.2(3) . .
O5 C12 C13 127.9(3) . .
O5 C12 C11 113.2(3) . .
C13 C12 C11 118.9(3) . .
O5 C12 Cu2 33.54(15) . .
C13 C12 Cu2 94.5(2) . .
C11 C12 Cu2 146.5(2) . .
C14 C13 C12 120.9(3) . .
O6 C14 C13 127.6(3) . .
O6 C14 C15 113.4(3) . .
C13 C14 C15 118.9(3) . .
O6 C14 Cu2 33.32(14) . .
C13 C14 Cu2 94.3(2) . .
C15 C14 Cu2 146.7(2) . .
F18 C15 F16 107.6(3) . .
F18 C15 F17 107.3(3) . .
F16 C15 F17 106.9(3) . .
F18 C15 C14 110.5(3) . .
F16 C15 C14 113.2(3) . .
F17 C15 C14 111.0(3) . .
C14 O6 Cu2 125.8(2) . .
O8 Cu3 O8 180.0 2 .
O8 Cu3 O1S 85.61(8) 2 .
O8 Cu3 O1S 94.39(8) . .
O8 Cu3 O1S 94.39(8) 2 2
O8 Cu3 O1S 85.61(8) . 2
O1S Cu3 O1S 180.0 . 2
O8 Cu3 O7 95.06(8) 2 .
O8 Cu3 O7 84.94(8) . .
O1S Cu3 O7 94.99(8) . .
O1S Cu3 O7 85.01(8) 2 .
O8 Cu3 O7 84.94(8) 2 2
O8 Cu3 O7 95.06(8) . 2
O1S Cu3 O7 85.01(8) . 2
O1S Cu3 O7 94.99(8) 2 2
O7 Cu3 O7 180.0 . 2
C17 O7 Cu3 120.0(2) . .
F19 C16 F20A 113.3(13) . .
F19 C16 F20 116.4(12) . .
F20A C16 F20 81.1(7) . .
F19 C16 F21 100.0(12) . .
F20A C16 F21 24.4(9) . .
F20 C16 F21 105.4(8) . .
F19 C16 F21A 89.9(11) . .
F20A C16 F21A 105.9(7) . .
F20 C16 F21A 30.6(6) . .
F21 C16 F21A 128.0(7) . .
F19 C16 F19A 7.4(17) . .
F20A C16 F19A 112.9(11) . .
F20 C16 F19A 123.8(10) . .
F21 C16 F19A 97.1(10) . .
F21A C16 F19A 97.0(8) . .
F19 C16 C17 114.6(11) . .
F20A C16 C17 117.2(8) . .
F20 C16 C17 109.9(6) . .
F21 C16 C17 109.4(7) . .
F21A C16 C17 112.2(6) . .
F19A C16 C17 109.7(9) . .
F21A F20 C16 84.3(19) . .
F21A F20 F20A 123(2) . .
C16 F20 F20A 49.3(7) . .
F20A F21 C16 66(3) . .
F21 F20A C16 90(3) . .
F21 F20A F20 139(4) . .
C16 F20A F20 49.6(7) . .
F20 F21A C16 65.2(17) . .
O7 C17 C18 128.0(3) . .
O7 C17 C16 116.2(3) . .
C18 C17 C16 115.7(3) . .
O7 C17 Cu3 40.02(15) . .
C18 C17 Cu3 89.5(2) . .
C16 C17 Cu3 151.4(3) . .
C19 C18 C17 122.9(3) . .
O8 C19 C18 129.8(3) . .
O8 C19 C20 111.9(3) . .
C18 C19 C20 118.3(3) . .
O8 C19 Cu3 32.09(14) . .
C18 C19 Cu3 99.0(2) . .
C20 C19 Cu3 141.3(2) . .
F23 C20 F24 107.6(3) . .
F23 C20 F22 106.3(3) . .
F24 C20 F22 106.1(3) . .
F23 C20 C19 111.8(3) . .
F24 C20 C19 114.0(3) . .
F22 C20 C19 110.6(3) . .
C19 O8 Cu3 127.8(2) . .
N2S O1S Cu3 126.80(17) . .
O1S N2S C11S 124.4(3) . .
O1S N2S C3S 120.4(2) . .
C11S N2S C3S 112.8(3) . .
O1S N2S Cu3 32.53(12) . .
C11S N2S Cu3 121.3(2) . .
C3S N2S Cu3 122.18(18) . .
N2S C3S C4S 111.6(3) . .
N2S C3S C5S 105.5(3) . .
C4S C3S C5S 110.2(2) . .
N2S C3S C6S 99.9(2) . .
C4S C3S C6S 114.5(3) . .
C5S C3S C6S 114.3(3) . .
N9S C6S C7S 110.0(3) . .
N9S C6S C8S 105.2(2) . .
C7S C6S C8S 111.5(3) . .
N9S C6S C3S 100.0(2) . .
C7S C6S C3S 114.7(3) . .
C8S C6S C3S 114.2(3) . .
O10S N9S C11S 126.1(3) . .
O10S N9S C6S 121.5(3) . .
C11S N9S C6S 112.2(2) . .
N2S C11S N9S 107.6(3) . .
N2S C11S C12S 124.9(3) . .
N9S C11S C12S 127.6(3) . .
C19S C12S C11S 123.0(3) . .
C19S C12S C13S 104.3(3) . .
C11S C12S C13S 132.5(3) . .
N16S C13S C12S 110.2(3) . .
N16S C13S C14S 119.6(3) . .
C12S C13S C14S 130.1(3) . .
C13S C14S C15S 112.7(3) . .
C13S N16S N17S 105.7(2) . .
C13S N16S Cu2 130.7(2) . .
N17S N16S Cu2 122.29(19) . .
C19S N17S N16S 111.9(3) . .
C19S N17S C18S 126.0(3) . .
N16S N17S C18S 121.3(2) . .
N17S C19S C12S 107.9(3) . .
N2R O1R Cu1 129.16(18) . .
O1R N2R C11R 125.9(3) . .
O1R N2R C3R 120.4(2) . .
C11R N2R C3R 112.5(3) . .
N2R C3R C5R 110.0(3) . .
N2R C3R C4R 106.1(3) . .
C5R C3R C4R 111.3(3) . .
N2R C3R C6R 99.5(2) . .
C5R C3R C6R 115.2(3) . .
C4R C3R C6R 113.7(3) . .
N9R C6R C7R 110.2(3) . .
N9R C6R C8R 105.4(2) . .
C7R C6R C8R 111.0(3) . .
N9R C6R C3R 100.5(2) . .
C7R C6R C3R 115.6(3) . .
C8R C6R C3R 113.2(3) . .
O10R N9R C11R 125.3(3) . .
O10R N9R C6R 122.4(3) . .
C11R N9R C6R 111.9(2) . .
N2R C11R N9R 107.6(3) . .
N2R C11R C12R 124.2(3) . .
N9R C11R C12R 128.1(3) . .
C19R C12R C13R 104.8(3) . .
C19R C12R C11R 122.5(3) . .
C13R C12R C11R 132.7(3) . .
N16R C13R C12R 110.0(3) . .
N16R C13R C14R 119.9(3) . .
C12R C13R C14R 130.0(3) . .
C13R C14R C15R 113.1(3) . .
C13R N16R N17R 105.1(2) . .
C13R N16R Cu2 133.7(2) . .
N17R N16R Cu2 121.15(19) . .
C19R N17R N16R 112.2(3) . .
C19R N17R C18R 125.1(3) . .
N16R N17R C18R 122.6(2) . .
N17R C19R C12R 107.8(3) . .

loop_
_geom_bond_atom_site_label_1
_geom_bond_atom_site_label_2
_geom_bond_distance
_geom_bond_site_symmetry_2
Cu1 O1 1.955(2) 2_666
Cu1 O1 1.955(2) .
Cu1 O2 1.958(2) 2_666
Cu1 O2 1.958(2) .
Cu1 O1R 2.333(2) .
Cu1 O1R 2.333(2) 2_666
O1 C2 1.252(4) .
C1 F2 1.327(4) .
C1 F3 1.334(4) .
C1 F1 1.340(4) .
C1 C2 1.524(4) .
C2 C3 1.396(4) .
C3 C4 1.384(4) .
C4 O2 1.259(3) .
C4 C5 1.547(4) .
C5 F5 1.324(3) .
C5 F6 1.331(4) .
C5 F4 1.335(4) .
Cu2 O4 1.940(2) .
Cu2 O5 1.941(2) .
Cu2 O6 1.944(2) .
Cu2 O3 1.947(2) .
Cu2 N16S 2.500(2) .
Cu2 N16R 2.699(2) .
O3 C7 1.253(4) .
C6 F8 1.27(2) .
C6 F7 1.324(4) .
C6 F9 1.328(4) .
C6 F8A 1.43(2) .
C6 C7 1.521(4) .
C7 C8 1.400(4) .
C8 C9 1.382(4) .
C9 O4 1.254(4) .
C9 C10 1.528(4) .
C10 F12 1.324(4) .
C10 F11 1.325(4) .
C10 F10 1.343(4) .
O5 C12 1.261(4) .
C11 F15 1.323(4) .
C11 F14 1.325(4) .
C11 F13 1.330(4) .
C11 C12 1.530(4) .
C12 C13 1.390(4) .
C13 C14 1.388(4) .
C14 O6 1.259(3) .
C14 C15 1.528(4) .
C15 F18 1.332(3) .
C15 F16 1.332(3) .
C15 F17 1.338(4) .
Cu3 O8 1.956(2) 2
Cu3 O8 1.957(2) .
Cu3 O1S 1.990(2) .
Cu3 O1S 1.990(2) 2
Cu3 O7 2.313(2) .
Cu3 O7 2.313(2) 2
O7 C17 1.228(4) .
C16 F19 1.15(2) .
C16 F20A 1.273(17) .
C16 F20 1.277(13) .
C16 F21 1.394(17) .
C16 F21A 1.400(12) .
C16 F19A 1.449(19) .
C16 C17 1.540(5) .
F20 F21A 0.715(14) .
F20 F20A 1.658(19) .
F21 F20A 0.57(2) .
C17 C18 1.412(5) .
C18 C19 1.372(4) .
C19 O8 1.269(3) .
C19 C20 1.533(5) .
C20 F23 1.327(4) .
C20 F24 1.328(4) .
C20 F22 1.341(4) .
O1S N2S 1.307(3) .
N2S C11S 1.344(4) .
N2S C3S 1.501(4) .
C3S C4S 1.517(4) .
C3S C5S 1.529(4) .
C3S C6S 1.557(4) .
C6S N9S 1.506(4) .
C6S C7S 1.511(4) .
C6S C8S 1.522(4) .
N9S O10S 1.275(3) .
N9S C11S 1.352(4) .
C11S C12S 1.428(4) .
C12S C19S 1.394(4) .
C12S C13S 1.433(4) .
C13S N16S 1.336(4) .
C13S C14S 1.505(4) .
C14S C15S 1.530(4) .
N16S N17S 1.373(3) .
N17S C19S 1.331(4) .
N17S C18S 1.452(4) .
O1R N2R 1.292(3) .
N2R C11R 1.349(4) .
N2R C3R 1.510(4) .
C3R C5R 1.517(4) .
C3R C4R 1.528(4) .
C3R C6R 1.560(4) .
C6R N9R 1.495(4) .
C6R C7R 1.517(4) .
C6R C8R 1.526(4) .
N9R O10R 1.278(3) .
N9R C11R 1.357(4) .
C11R C12R 1.437(4) .
C12R C19R 1.383(4) .
C12R C13R 1.424(4) .
C13R N16R 1.338(4) .
C13R C14R 1.497(4) .
C14R C15R 1.531(4) .
N16R N17R 1.376(3) .
N17R C19R 1.320(4) .
N17R C18R 1.459(4) .
